data_4306111
loop_
_publ_author_name
'Shashank Mishra'
'Erwann Jeanneau'
'St\'ephane Daniele'
'Gilles Ledoux'
'Prakash N. Swamy'

_publ_contact_author_address
;Universit\'e Claude Bernard Lyon 1
IRCELYON
2 avenue A. Einstein
69626 Villeurbanne C\'edex
France.
;
_publ_contact_author_email mishrashashank74@rediffmail.com
_publ_contact_author_fax '(+33) 472445399'
_publ_contact_author_name 'Dr. Shashank Mishra'
_publ_contact_author_phone '(+33) 472445329'
_publ_section_title
;
Solid- and Solution Phase Transformations in Novel Hybrid Iodoplumbate
Derivatives Templated by Solvated Yttrium Complexes
;
_journal_name_full 'Inorganic Chemistry'
_journal_page_first 9333
_journal_page_last 9343
_journal_paper_doi 10.1021/ic8010376
_journal_volume 47
_journal_year 2008
_chemical_formula_moiety 'I18 Pb6, 2(C14 H42 O7 S7 Y)'
_chemical_formula_sum 'C28 H84 I18 O14 Pb6 S14 Y2'
_chemical_formula_weight 4799.18
_space_group_IT_number 2
_symmetry_cell_setting triclinic
_symmetry_space_group_name_Hall '-P 1'
_symmetry_space_group_name_H-M 'P -1'
_atom_sites_solution_hydrogens geom
_atom_sites_solution_primary direct
_audit_creation_date 07-10-02
_audit_creation_method CRYSTALS_ver_12.85
_cell_angle_alpha 95.739(2)
_cell_angle_beta 94.6285(17)
_cell_angle_gamma 93.4272(19)
_cell_formula_units_Z 2
_cell_length_a 15.2810(5)
_cell_length_b 17.5643(5)
_cell_length_c 19.4559(7)
_cell_measurement_reflns_used 96250
_cell_measurement_temperature 150
_cell_measurement_theta_max 27.878
_cell_measurement_theta_min 0.730
_cell_volume 5166.7(3)
_computing_cell_refinement 'DENZO/SCALEPACK (Otwinowski & Minor, 1997)'
_computing_data_collection 'COLLECT (Nonius, 1997-2001).'
_computing_data_reduction 'DENZO/SCALEPACK (Otwinowski & Minor, 1997)'
_computing_molecular_graphics 'CAMERON (Watkin et al., 1996)'
_computing_publication_material 'CRYSTALS (Betteridge et al., 2003)'
_computing_structure_refinement 'CRYSTALS (Betteridge et al., 2003)'
_computing_structure_solution 'SIR97 (Altomare et al., 1999)'
_diffrn_ambient_temperature 150
_diffrn_measured_fraction_theta_full 0.988
_diffrn_measured_fraction_theta_max 0.964
_diffrn_measurement_device 'Nonius KappaCCD'
_diffrn_measurement_device_type Area
_diffrn_measurement_method '\f & \w scans'
_diffrn_radiation_monochromator graphite
_diffrn_radiation_type 'Mo K\a'
_diffrn_radiation_wavelength 0.71073
_diffrn_reflns_av_R_equivalents 0.040
_diffrn_reflns_limit_h_max 20
_diffrn_reflns_limit_h_min -20
_diffrn_reflns_limit_k_max 23
_diffrn_reflns_limit_k_min -23
_diffrn_reflns_limit_l_max 25
_diffrn_reflns_limit_l_min -25
_diffrn_reflns_number 43371
_diffrn_reflns_theta_full 25.134
_diffrn_reflns_theta_max 27.927
_diffrn_reflns_theta_min 1.168
_diffrn_standards_number 0
_exptl_absorpt_coefficient_mu 16.545
_exptl_absorpt_correction_T_max 0.12
_exptl_absorpt_correction_T_min 0.04
_exptl_absorpt_correction_type analytical
_exptl_absorpt_process_details
; 
 Analytical Absorption (De Meulenaer & Tompa, 1965) 
;
_exptl_crystal_colour 'pale yellow'
_exptl_crystal_density_diffrn 3.085
_exptl_crystal_density_method 'not measured'
_exptl_crystal_description block
_exptl_crystal_F_000 4224
_exptl_crystal_size_max 0.33
_exptl_crystal_size_mid 0.25
_exptl_crystal_size_min 0.13
_refine_diff_density_max 2.20
_refine_diff_density_min -2.05
_refine_ls_extinction_coef 1.879
_refine_ls_extinction_method 'Larson (1970), Equation 22'
_refine_ls_goodness_of_fit_ref 1.0214
_refine_ls_hydrogen_treatment constr
_refine_ls_matrix_type full
_refine_ls_number_parameters 739
_refine_ls_number_reflns 16388
_refine_ls_number_restraints 0
_refine_ls_R_factor_all 0.0771
_refine_ls_R_factor_gt 0.0446
_refine_ls_shift/su_max 0.002821
_refine_ls_structure_factor_coef F
_refine_ls_weighting_details
;
 Method, part 1, Chebychev polynomial, (Watkin, 1994, Prince, 1982) 
 [weight] = 1.0/[A~0~*T~0~(x)+A~1~*T~1~(x) ... +A~n-1~]*T~n-1~(x)] 
 where A~i~ are the Chebychev coefficients listed below and x= Fcalc/Fmax 
 Method = Robust Weighting (Prince, 1982) 
 W = [weight] * [1-(deltaF/6*sigmaF)^2^]^2^ 
 A~i~ are: 
 0.726 0.580 0.367 
;
_refine_ls_weighting_scheme calc
_refine_ls_wR_factor_all 0.0944
_refine_ls_wR_factor_gt 0.0515
_refine_ls_wR_factor_ref 0.0515
_reflns_limit_h_max 19
_reflns_limit_h_min -20
_reflns_limit_k_max 22
_reflns_limit_k_min -23
_reflns_limit_l_max 25
_reflns_limit_l_min 0
_reflns_number_gt 16388
_reflns_number_total 23906
_reflns_threshold_expression I>2.0\s(I)
_oxford_diffrn_Wilson_B_factor 2.18
_oxford_diffrn_Wilson_scale 402.81
_oxford_refine_ls_r_factor_ref 0.0446
_oxford_refine_ls_scale 0.04953(5)
_oxford_reflns_number_all 23824
_oxford_reflns_threshold_expression_ref I>2.0\s(I)
_oxford_structure_analysis_title 'import in P -1'
_cod_data_source_file ic8010376_si_002_1.cif
_cod_data_source_block complex_4
_cod_depositor_comments
;
The following automatic conversions were performed:
'_symmetry_cell_setting' value 'Triclinic' changed to 'triclinic'
according to '/home/saulius/struct/CIF-dictionaries/cif_core.dic'
dictionary named 'cif_core.dic' version 2.4.1 from 2010-06-29.

Automatic conversion script
Id: cif_fix_enum 1527 2010-12-29 10:47:43Z saulius 
;
_cod_original_sg_symbol_H-M 'P -1 '
_cod_database_code 4306111

loop_
_symmetry_equiv_pos_as_xyz
x,y,z
-x,-y,-z

loop_
_atom_site_label
_atom_site_type_symbol
_atom_site_fract_x
_atom_site_fract_y
_atom_site_fract_z
_atom_site_U_iso_or_equiv
_atom_site_occupancy
_atom_site_adp_type
_atom_site_refinement_flags_posn
_atom_site_refinement_flags_adp
_atom_site_refinement_flags_occupancy
_atom_site_disorder_assembly
_atom_site_disorder_group
_oxford_atom_site_special_shape
_atom_site_attached_hydrogens
Pb1 Pb 0.24458(3) 0.32229(2) 0.689626(19) 0.0281 1.0000 Uani . . . . . . .
I2 I 0.35826(5) 0.46601(4) 0.77412(4) 0.0367 1.0000 Uani . . . . . . .
Pb2 Pb 0.21968(3) 0.42257(2) 0.88492(2) 0.0295 1.0000 Uani . . . . . . .
I5 I 0.08308(4) 0.34025(4) 0.97463(4) 0.0328 1.0000 Uani . . . . . . .
Pb3 Pb 0.25268(3) 0.24326(2) 0.99281(2) 0.0315 1.0000 Uani . . . . . . .
I6 I 0.37885(5) 0.40041(5) 0.99067(4) 0.0397 1.0000 Uani . . . . . . .
I3 I 0.25437(5) 0.22898(4) 0.82674(3) 0.0320 1.0000 Uani . . . . . . .
I12 I 0.23740(5) 0.26379(4) 1.16085(4) 0.0349 1.0000 Uani . . . . . . .
Pb5 Pb 0.25369(3) 0.17181(2) 1.296582(19) 0.0284 1.0000 Uani . . . . . . .
I10 I 0.42317(5) 0.10387(4) 1.24676(4) 0.0332 1.0000 Uani . . . . . . .
Pb4 Pb 0.28877(3) 0.06915(2) 1.10743(2) 0.0295 1.0000 Uani . . . . . . .
I11 I 0.13990(5) 0.03095(4) 1.20735(4) 0.0354 1.0000 Uani . . . . . . .
I7 I 0.14205(6) 0.08317(5) 0.98074(5) 0.0534 1.0000 Uani . . . . . . .
I8 I 0.42594(5) 0.15656(4) 1.01792(4) 0.0335 1.0000 Uani . . . . . . .
I9 I 0.34393(5) -0.09237(4) 1.08676(4) 0.0348 1.0000 Uani . . . . . . .
I13 I 0.37732(5) 0.30917(4) 1.38884(4) 0.0373 1.0000 Uani . . . . . . .
Pb6 Pb 0.24875(3) 0.24403(2) 1.493671(19) 0.0269 1.0000 Uani . . . . . . .
I15 I 0.27821(6) 0.07427(4) 1.42667(4) 0.0376 1.0000 Uani . . . . . . .
I17 I 0.12608(5) 0.17860(4) 1.60306(4) 0.0352 1.0000 Uani . . . . . . .
I18 I 0.22209(5) 0.41670(4) 1.56051(4) 0.0363 1.0000 Uani . . . . . . .
I14 I 0.08720(4) 0.24370(4) 1.37514(3) 0.0300 1.0000 Uani . . . . . . .
I16 I 0.40933(5) 0.24114(4) 1.60579(4) 0.0339 1.0000 Uani . . . . . . .
I4 I 0.17256(5) 0.58150(4) 0.93965(4) 0.0361 1.0000 Uani . . . . . . .
I1 I 0.07834(5) 0.39179(4) 0.73764(4) 0.0342 1.0000 Uani . . . . . . .
Y1 Y 0.75718(6) 0.33311(5) 0.70020(5) 0.0217 1.0000 Uani . . . . . . .
O5 O 0.8213(5) 0.4356(4) 0.7743(4) 0.0337 1.0000 Uani . . . . . . .
S5 S 0.83250(17) 0.44122(14) 0.85369(13) 0.0289 1.0000 Uani . . . . . . .
C9 C 0.9348(8) 0.4927(8) 0.8778(6) 0.0414 1.0000 Uani . . . . . . .
C10 C 0.7624(8) 0.5139(7) 0.8822(7) 0.0436 1.0000 Uani . . . . . . .
O7 O 0.6517(4) 0.3985(4) 0.6484(4) 0.0293 1.0000 Uani . . . . . . .
S7 S 0.56215(17) 0.41974(15) 0.67299(15) 0.0322 1.0000 Uani . . . . . . .
C14 C 0.5880(8) 0.5118(6) 0.7228(7) 0.0414 1.0000 Uani . . . . . . .
C13 C 0.5053(8) 0.4496(8) 0.5977(7) 0.0451 1.0000 Uani . . . . . . .
O6 O 0.6688(5) 0.3508(4) 0.7936(4) 0.0332 1.0000 Uani . . . . . . .
S6 S 0.62533(18) 0.28943(16) 0.83250(14) 0.0330 1.0000 Uani . . . . . . .
C11 C 0.6236(11) 0.3334(10) 0.9174(7) 0.0652 1.0000 Uani . . . . . . .
C12 C 0.5113(8) 0.2856(7) 0.8062(6) 0.0405 1.0000 Uani . . . . . . .
O4 O 0.8451(5) 0.4044(4) 0.6364(3) 0.0276 1.0000 Uani . . . . . . .
S4 S 0.88987(16) 0.48486(15) 0.65298(13) 0.0287 1.0000 Uani . . . . . . .
C8 C 0.8053(8) 0.5468(7) 0.6433(7) 0.0414 1.0000 Uani . . . . . . .
C7 C 0.9441(8) 0.5009(8) 0.5787(7) 0.0438 1.0000 Uani . . . . . . .
O3 O 0.8467(5) 0.2640(4) 0.7630(4) 0.0321 1.0000 Uani . . . . . . .
S3 S 0.92049(17) 0.26978(15) 0.82096(13) 0.0291 1.0000 Uani . . . . . . .
C5 C 0.8733(9) 0.2228(9) 0.8874(6) 0.0508 1.0000 Uani . . . . . . .
C6 C 0.9901(7) 0.1970(7) 0.7936(8) 0.0437 1.0000 Uani . . . . . . .
O2 O 0.7959(5) 0.2497(4) 0.6090(4) 0.0313 1.0000 Uani . . . . . . .
S2 S 0.8846(2) 0.22528(19) 0.58845(16) 0.0412 1.0000 Uani . . . . . . .
C3 C 0.8611(11) 0.1370(9) 0.5361(9) 0.0714 1.0000 Uani . . . . . . .
C4 C 0.9119(14) 0.2802(9) 0.5219(10) 0.0806 1.0000 Uani . . . . . . .
O1 O 0.6548(5) 0.2312(4) 0.6893(4) 0.0308 1.0000 Uani . . . . . . .
S1 S 0.6516(2) 0.14742(15) 0.65875(14) 0.0344 1.0000 Uani . . . . . . .
C2 C 0.7354(8) 0.1058(7) 0.7080(6) 0.0388 1.0000 Uani . . . . . . .
C1 C 0.5627(9) 0.1039(7) 0.6966(9) 0.0562 1.0000 Uani . . . . . . .
Y2 Y 0.25014(6) 0.82809(5) 0.71454(5) 0.0234 1.0000 Uani . . . . . . .
O13 O 0.1467(4) 0.9010(4) 0.6699(4) 0.0296 1.0000 Uani . . . . . . .
S13 S 0.06382(17) 0.92994(14) 0.70014(14) 0.0294 1.0000 Uani . . . . . . .
C26 C 0.1000(7) 1.0169(6) 0.7516(6) 0.0366 1.0000 Uani . . . . . . .
C25 C 0.0064(8) 0.9669(7) 0.6279(7) 0.0412 1.0000 Uani . . . . . . .
O11 O 0.3318(5) 0.8823(4) 0.6336(4) 0.0309 1.0000 Uani . . . . . . .
S11 S 0.38092(18) 0.96185(16) 0.63873(14) 0.0335 1.0000 Uani . . . . . . .
C21 C 0.4318(9) 0.9604(9) 0.5591(7) 0.0555 1.0000 Uani . . . . . . .
C22 C 0.2982(8) 1.0253(7) 0.6210(7) 0.0450 1.0000 Uani . . . . . . .
O12 O 0.3232(5) 0.9362(4) 0.7699(4) 0.0349 1.0000 Uani . . . . . . .
S12 S 0.32636(17) 0.99389(15) 0.83375(13) 0.0302 1.0000 Uani . . . . . . .
C24 C 0.4093(7) 1.0646(6) 0.8183(6) 0.0357 1.0000 Uani . . . . . . .
C23 C 0.3878(11) 0.9521(7) 0.8991(6) 0.0518 1.0000 Uani . . . . . . .
O9 O 0.3437(5) 0.7571(4) 0.7709(4) 0.0321 1.0000 Uani . . . . . . .
S9 S 0.41957(17) 0.76029(15) 0.82790(14) 0.0299 1.0000 Uani . . . . . . .
C18 C 0.4932(7) 0.6947(7) 0.7939(8) 0.0439 1.0000 Uani . . . . . . .
C17 C 0.3754(10) 0.7043(9) 0.8907(7) 0.0531 1.0000 Uani . . . . . . .
O8 O 0.1395(5) 0.7366(4) 0.7163(4) 0.0337 1.0000 Uani . . . . . . .
S8 S 0.1105(2) 0.65273(15) 0.69303(15) 0.0368 1.0000 Uani . . . . . . .
C15 C 0.0362(8) 0.6272(7) 0.7541(7) 0.0400 1.0000 Uani . . . . . . .
C16 C 0.1968(9) 0.5991(7) 0.7225(8) 0.0515 1.0000 Uani . . . . . . .
O14 O 0.1845(5) 0.8566(4) 0.8184(4) 0.0324 1.0000 Uani . . . . . . .
S14 S 0.13272(18) 0.80275(16) 0.86010(14) 0.0342 1.0000 Uani . . . . . . .
C28 C 0.0204(9) 0.8177(10) 0.8388(8) 0.0626 1.0000 Uani . . . . . . .
C27 C 0.1435(14) 0.8498(12) 0.9449(8) 0.0850 1.0000 Uani . . . . . . .
O10 O 0.2730(5) 0.7326(4) 0.6245(4) 0.0372 1.0000 Uani . . . . . . .
S10 S 0.3669(2) 0.71885(18) 0.60478(17) 0.0412 1.0000 Uani . . . . . . .
C20 C 0.3688(11) 0.7401(10) 0.5176(7) 0.0654 1.0000 Uani . . . . . . .
C19 C 0.3694(14) 0.6184(9) 0.5906(13) 0.0973 1.0000 Uani . . . . . . .
H61 H 1.0131 0.2084 0.7512 0.0680 1.0000 Uiso R . . . . . .
H62 H 1.0376 0.1957 0.8289 0.0680 1.0000 Uiso R . . . . . .
H63 H 0.9568 0.1484 0.7866 0.0679 1.0000 Uiso R . . . . . .
H51 H 0.8361 0.2569 0.9109 0.0780 1.0000 Uiso R . . . . . .
H52 H 0.9191 0.2098 0.9199 0.0781 1.0000 Uiso R . . . . . .
H53 H 0.8390 0.1771 0.8675 0.0780 1.0000 Uiso R . . . . . .
H31 H 0.8451 0.0979 0.5647 0.1100 1.0000 Uiso R . . . . . .
H32 H 0.9119 0.1234 0.5132 0.1100 1.0000 Uiso R . . . . . .
H33 H 0.8133 0.1420 0.5021 0.1100 1.0000 Uiso R . . . . . .
H41 H 0.9294 0.3319 0.5411 0.1280 1.0000 Uiso R . . . . . .
H42 H 0.9596 0.2585 0.4995 0.1280 1.0000 Uiso R . . . . . .
H43 H 0.8620 0.2802 0.4887 0.1280 1.0000 Uiso R . . . . . .
H71 H 0.9946 0.4714 0.5771 0.0681 1.0000 Uiso R . . . . . .
H72 H 0.9621 0.5541 0.5805 0.0681 1.0000 Uiso R . . . . . .
H73 H 0.9049 0.4860 0.5379 0.0679 1.0000 Uiso R . . . . . .
H81 H 0.7657 0.5416 0.6783 0.0659 1.0000 Uiso R . . . . . .
H82 H 0.8294 0.5990 0.6470 0.0661 1.0000 Uiso R . . . . . .
H83 H 0.7737 0.5342 0.5987 0.0661 1.0000 Uiso R . . . . . .
H131 H 0.4987 0.4080 0.5614 0.0730 1.0000 Uiso R . . . . . .
H132 H 0.5379 0.4923 0.5826 0.0729 1.0000 Uiso R . . . . . .
H133 H 0.4482 0.4644 0.6082 0.0731 1.0000 Uiso R . . . . . .
H141 H 0.6298 0.5066 0.7613 0.0631 1.0000 Uiso R . . . . . .
H142 H 0.6126 0.5473 0.6939 0.0630 1.0000 Uiso R . . . . . .
H143 H 0.5351 0.5307 0.7395 0.0630 1.0000 Uiso R . . . . . .
H21 H 0.7919 0.1266 0.6982 0.0579 1.0000 Uiso R . . . . . .
H22 H 0.7289 0.1167 0.7564 0.0580 1.0000 Uiso R . . . . . .
H23 H 0.7313 0.0513 0.6958 0.0581 1.0000 Uiso R . . . . . .
H11 H 0.5099 0.1273 0.6833 0.0810 1.0000 Uiso R . . . . . .
H12 H 0.5739 0.1111 0.7460 0.0810 1.0000 Uiso R . . . . . .
H13 H 0.5561 0.0502 0.6811 0.0810 1.0000 Uiso R . . . . . .
H91 H 0.9806 0.4636 0.8599 0.0629 1.0000 Uiso R . . . . . .
H92 H 0.9444 0.5016 0.9273 0.0631 1.0000 Uiso R . . . . . .
H93 H 0.9345 0.5405 0.8585 0.0629 1.0000 Uiso R . . . . . .
H101 H 0.7024 0.4934 0.8773 0.0670 1.0000 Uiso R . . . . . .
H102 H 0.7794 0.5311 0.9300 0.0671 1.0000 Uiso R . . . . . .
H103 H 0.7685 0.5565 0.8552 0.0670 1.0000 Uiso R . . . . . .
H111 H 0.6824 0.3500 0.9360 0.0970 1.0000 Uiso R . . . . . .
H112 H 0.5988 0.2972 0.9453 0.0971 1.0000 Uiso R . . . . . .
H113 H 0.5885 0.3769 0.9171 0.0970 1.0000 Uiso R . . . . . .
H121 H 0.5019 0.2708 0.7572 0.0620 1.0000 Uiso R . . . . . .
H122 H 0.4809 0.2488 0.8303 0.0621 1.0000 Uiso R . . . . . .
H123 H 0.4899 0.3352 0.8166 0.0621 1.0000 Uiso R . . . . . .
H151 H -0.0174 0.6521 0.7461 0.0601 1.0000 Uiso R . . . . . .
H152 H 0.0626 0.6436 0.8001 0.0600 1.0000 Uiso R . . . . . .
H153 H 0.0241 0.5727 0.7484 0.0599 1.0000 Uiso R . . . . . .
H161 H 0.2492 0.6138 0.7018 0.0790 1.0000 Uiso R . . . . . .
H162 H 0.2068 0.6089 0.7718 0.0790 1.0000 Uiso R . . . . . .
H163 H 0.1810 0.5455 0.7098 0.0790 1.0000 Uiso R . . . . . .
H271 H 0.2027 0.8478 0.9646 0.1290 1.0000 Uiso R . . . . . .
H272 H 0.1299 0.9022 0.9436 0.1290 1.0000 Uiso R . . . . . .
H273 H 0.1039 0.8247 0.9724 0.1290 1.0000 Uiso R . . . . . .
H281 H 0.0058 0.8045 0.7900 0.0960 1.0000 Uiso R . . . . . .
H282 H 0.0104 0.8707 0.8509 0.0959 1.0000 Uiso R . . . . . .
H283 H -0.0158 0.7861 0.8640 0.0960 1.0000 Uiso R . . . . . .
H261 H 0.1413 1.0063 0.7887 0.0560 1.0000 Uiso R . . . . . .
H262 H 0.0503 1.0392 0.7703 0.0559 1.0000 Uiso R . . . . . .
H263 H 0.1278 1.0515 0.7237 0.0560 1.0000 Uiso R . . . . . .
H251 H -0.0089 0.9259 0.5918 0.0651 1.0000 Uiso R . . . . . .
H252 H -0.0460 0.9886 0.6423 0.0650 1.0000 Uiso R . . . . . .
H253 H 0.0436 1.0057 0.6110 0.0650 1.0000 Uiso R . . . . . .
H221 H 0.2607 1.0282 0.6582 0.0709 1.0000 Uiso R . . . . . .
H222 H 0.3246 1.0752 0.6168 0.0709 1.0000 Uiso R . . . . . .
H223 H 0.2640 1.0062 0.5786 0.0709 1.0000 Uiso R . . . . . .
H211 H 0.4804 0.9283 0.5610 0.0810 1.0000 Uiso R . . . . . .
H212 H 0.4523 1.0112 0.5513 0.0811 1.0000 Uiso R . . . . . .
H213 H 0.3899 0.9396 0.5214 0.0808 1.0000 Uiso R . . . . . .
H201 H 0.3471 0.7898 0.5134 0.1050 1.0000 Uiso R . . . . . .
H202 H 0.4280 0.7398 0.5047 0.1050 1.0000 Uiso R . . . . . .
H203 H 0.3320 0.7020 0.4878 0.1050 1.0000 Uiso R . . . . . .
H191 H 0.3637 0.5967 0.6336 0.1500 1.0000 Uiso R . . . . . .
H192 H 0.4243 0.6062 0.5730 0.1500 1.0000 Uiso R . . . . . .
H193 H 0.3214 0.5983 0.5573 0.1500 1.0000 Uiso R . . . . . .
H171 H 0.3337 0.7329 0.9151 0.0830 1.0000 Uiso R . . . . . .
H172 H 0.4221 0.6922 0.9231 0.0829 1.0000 Uiso R . . . . . .
H173 H 0.3465 0.6576 0.8674 0.0831 1.0000 Uiso R . . . . . .
H181 H 0.5143 0.7115 0.7526 0.0679 1.0000 Uiso R . . . . . .
H182 H 0.5421 0.6919 0.8273 0.0679 1.0000 Uiso R . . . . . .
H183 H 0.4634 0.6447 0.7830 0.0680 1.0000 Uiso R . . . . . .
H241 H 0.3865 1.0960 0.7813 0.0417 1.0000 Uiso R . . . . . .
H242 H 0.4269 1.0996 0.8619 0.0417 1.0000 Uiso R . . . . . .
H243 H 0.4623 1.0392 0.8029 0.0417 1.0000 Uiso R . . . . . .
H231 H 0.3515 0.9088 0.9156 0.0590 1.0000 Uiso R . . . . . .
H232 H 0.4064 0.9912 0.9395 0.0590 1.0000 Uiso R . . . . . .
H233 H 0.4418 0.9307 0.8805 0.0590 1.0000 Uiso R . . . . . .

loop_
_atom_site_aniso_label
_atom_site_aniso_U_11
_atom_site_aniso_U_22
_atom_site_aniso_U_33
_atom_site_aniso_U_23
_atom_site_aniso_U_13
_atom_site_aniso_U_12
Pb1 0.0314(2) 0.02738(19) 0.02571(18) 0.00163(14) 0.00399(15) 0.00393(15)
I2 0.0323(4) 0.0354(4) 0.0421(4) 0.0015(3) 0.0077(3) -0.0015(3)
Pb2 0.0309(2) 0.0305(2) 0.02716(18) 0.00177(14) 0.00379(15) 0.00229(15)
I5 0.0271(3) 0.0364(4) 0.0339(3) -0.0008(3) 0.0011(3) 0.0033(3)
Pb3 0.0323(2) 0.0348(2) 0.02817(19) 0.00657(15) 0.00106(15) 0.00551(16)
I6 0.0304(4) 0.0457(4) 0.0413(4) -0.0017(3) 0.0020(3) 0.0010(3)
I3 0.0356(4) 0.0338(3) 0.0276(3) 0.0058(3) 0.0030(3) 0.0062(3)
I12 0.0420(4) 0.0353(4) 0.0291(3) 0.0081(3) 0.0037(3) 0.0064(3)
Pb5 0.0320(2) 0.02810(19) 0.02565(18) 0.00255(14) 0.00444(15) 0.00512(15)
I10 0.0313(3) 0.0310(3) 0.0386(4) 0.0048(3) 0.0068(3) 0.0066(3)
Pb4 0.0318(2) 0.02914(19) 0.02789(18) 0.00344(14) 0.00369(15) 0.00310(15)
I11 0.0286(3) 0.0357(4) 0.0429(4) 0.0058(3) 0.0059(3) 0.0038(3)
I7 0.0554(5) 0.0545(5) 0.0460(5) 0.0085(4) -0.0114(4) -0.0164(4)
I8 0.0301(3) 0.0385(4) 0.0314(3) 0.0004(3) 0.0008(3) 0.0074(3)
I9 0.0366(4) 0.0303(3) 0.0373(4) 0.0011(3) 0.0048(3) 0.0018(3)
I13 0.0387(4) 0.0350(4) 0.0392(4) 0.0062(3) 0.0109(3) -0.0022(3)
Pb6 0.02860(18) 0.02768(18) 0.02392(17) 0.00150(13) 0.00146(14) 0.00054(14)
I15 0.0588(5) 0.0269(3) 0.0274(3) 0.0033(3) 0.0023(3) 0.0073(3)
I17 0.0335(4) 0.0338(4) 0.0390(4) 0.0052(3) 0.0087(3) -0.0033(3)
I18 0.0536(4) 0.0275(3) 0.0284(3) 0.0044(3) 0.0021(3) 0.0074(3)
I14 0.0263(3) 0.0306(3) 0.0326(3) 0.0023(3) -0.0005(3) 0.0022(3)
I16 0.0293(3) 0.0334(4) 0.0374(4) 0.0034(3) -0.0055(3) 0.0012(3)
I4 0.0374(4) 0.0312(3) 0.0387(4) -0.0008(3) 0.0038(3) 0.0001(3)
I1 0.0321(3) 0.0314(3) 0.0409(4) 0.0062(3) 0.0087(3) 0.0061(3)
Y1 0.0221(4) 0.0198(4) 0.0229(4) 0.0008(3) 0.0023(3) 0.0020(3)
O5 0.037(4) 0.031(4) 0.031(4) -0.005(3) 0.002(3) -0.001(3)
S5 0.0320(13) 0.0269(12) 0.0265(11) -0.0023(9) 0.0036(10) -0.0004(10)
C9 0.035(6) 0.064(8) 0.024(5) 0.001(5) 0.002(4) -0.003(6)
C10 0.035(6) 0.047(7) 0.046(7) -0.010(5) -0.005(5) 0.019(5)
O7 0.024(3) 0.025(3) 0.039(4) 0.004(3) 0.004(3) 0.004(3)
S7 0.0262(12) 0.0259(12) 0.0470(15) 0.0101(11) 0.0076(11) 0.0053(10)
C14 0.034(6) 0.025(5) 0.066(8) 0.000(5) 0.013(6) 0.000(4)
C13 0.034(6) 0.052(7) 0.052(7) 0.025(6) -0.004(5) 0.008(5)
O6 0.029(4) 0.028(4) 0.041(4) -0.004(3) 0.008(3) -0.005(3)
S6 0.0286(13) 0.0393(15) 0.0331(13) 0.0110(11) 0.0051(10) 0.0028(11)
C11 0.059(9) 0.091(12) 0.041(7) -0.004(7) 0.012(7) -0.027(8)
C12 0.043(7) 0.042(6) 0.039(6) 0.012(5) 0.009(5) -0.004(5)
O4 0.028(4) 0.029(4) 0.025(3) -0.001(3) 0.003(3) -0.005(3)
S4 0.0245(12) 0.0282(12) 0.0331(12) 0.0042(10) 0.0030(10) -0.0043(10)
C8 0.049(7) 0.028(6) 0.048(7) 0.011(5) 0.000(5) -0.001(5)
C7 0.035(6) 0.052(7) 0.046(7) 0.025(6) 0.000(5) -0.008(5)
O3 0.033(4) 0.027(4) 0.033(4) 0.000(3) -0.012(3) 0.006(3)
S3 0.0249(12) 0.0306(13) 0.0318(12) 0.0071(10) -0.0001(10) -0.0014(10)
C5 0.050(8) 0.070(9) 0.031(6) 0.017(6) -0.005(5) -0.015(7)
C6 0.026(5) 0.033(6) 0.075(9) 0.016(6) 0.001(6) 0.006(5)
O2 0.027(4) 0.033(4) 0.032(4) -0.008(3) 0.008(3) 0.002(3)
S2 0.0359(15) 0.0480(17) 0.0397(15) -0.0045(13) 0.0102(12) 0.0078(13)
C3 0.073(11) 0.053(9) 0.090(12) -0.017(8) 0.043(10) 0.014(8)
C4 0.106(14) 0.047(9) 0.094(13) -0.004(8) 0.058(12) -0.002(9)
O1 0.029(4) 0.020(3) 0.043(4) 0.001(3) 0.008(3) 0.001(3)
S1 0.0437(15) 0.0223(12) 0.0345(13) 0.0015(10) -0.0065(11) -0.0032(11)
C2 0.033(6) 0.034(6) 0.048(7) -0.004(5) 0.004(5) -0.003(5)
C1 0.045(7) 0.032(7) 0.089(11) 0.015(7) -0.013(7) -0.005(6)
Y2 0.0222(4) 0.0215(4) 0.0263(4) 0.0020(3) 0.0016(3) 0.0014(3)
O13 0.019(3) 0.023(3) 0.047(4) 0.004(3) 0.007(3) 0.002(3)
S13 0.0259(12) 0.0242(12) 0.0395(14) 0.0090(10) 0.0041(10) 0.0019(10)
C26 0.030(5) 0.027(5) 0.054(7) 0.003(5) 0.007(5) 0.007(4)
C25 0.030(6) 0.039(6) 0.057(7) 0.015(5) 0.004(5) 0.005(5)
O11 0.033(4) 0.036(4) 0.024(3) 0.003(3) 0.006(3) -0.004(3)
S11 0.0296(13) 0.0367(14) 0.0348(13) 0.0091(11) 0.0056(11) -0.0039(11)
C21 0.047(8) 0.074(10) 0.046(7) 0.006(7) 0.019(6) -0.009(7)
C22 0.044(7) 0.046(7) 0.047(7) 0.018(6) 0.007(6) -0.005(6)
O12 0.038(4) 0.033(4) 0.030(4) -0.008(3) 0.008(3) -0.017(3)
S12 0.0301(13) 0.0319(13) 0.0278(12) -0.0021(10) 0.0054(10) 0.0001(10)
C24 0.033(6) 0.028(5) 0.044(6) -0.006(4) 0.003(5) 0.001(4)
C23 0.092(11) 0.030(6) 0.028(6) -0.013(5) -0.008(6) 0.000(6)
O9 0.030(4) 0.035(4) 0.032(4) 0.009(3) -0.006(3) 0.007(3)
S9 0.0277(12) 0.0294(13) 0.0317(12) 0.0027(10) -0.0012(10) -0.0006(10)
C18 0.026(5) 0.032(6) 0.072(9) -0.003(6) 0.003(6) 0.012(5)
C17 0.056(8) 0.062(9) 0.044(7) 0.022(6) 0.007(6) -0.005(7)
O8 0.032(4) 0.019(3) 0.049(5) -0.002(3) 0.006(3) 0.001(3)
S8 0.0435(16) 0.0244(13) 0.0408(15) 0.0023(11) -0.0010(12) -0.0052(11)
C15 0.033(6) 0.031(6) 0.053(7) 0.004(5) -0.001(5) -0.015(5)
C16 0.058(8) 0.027(6) 0.068(9) -0.002(6) -0.003(7) 0.006(6)
O14 0.027(4) 0.029(4) 0.040(4) -0.001(3) 0.004(3) -0.003(3)
S14 0.0331(14) 0.0371(14) 0.0330(13) 0.0088(11) 0.0044(11) -0.0025(11)
C28 0.033(7) 0.095(12) 0.064(9) 0.019(9) 0.011(6) 0.007(7)
C27 0.112(15) 0.105(15) 0.032(7) 0.005(8) 0.005(8) -0.033(12)
O10 0.033(4) 0.035(4) 0.040(4) -0.011(3) 0.000(3) 0.004(3)
S10 0.0414(16) 0.0386(15) 0.0453(16) 0.0034(12) 0.0099(13) 0.0106(13)
C20 0.074(10) 0.089(12) 0.042(7) 0.020(7) 0.030(7) 0.027(9)
C19 0.103(15) 0.041(9) 0.16(2) 0.004(10) 0.075(15) 0.009(9)

loop_
_atom_type_symbol
_atom_type_scat_dispersion_real
_atom_type_scat_dispersion_imag
_atom_type_scat_Cromer_Mann_a1
_atom_type_scat_Cromer_Mann_b1
_atom_type_scat_Cromer_Mann_a2
_atom_type_scat_Cromer_Mann_b2
_atom_type_scat_Cromer_Mann_a3
_atom_type_scat_Cromer_Mann_b3
_atom_type_scat_Cromer_Mann_a4
_atom_type_scat_Cromer_Mann_b4
_atom_type_scat_Cromer_Mann_c
_atom_type_scat_source
C 0.0033 0.0016 2.3100 20.8439 1.0200 10.2075 1.5886 0.5687 0.8650 51.6512 0.2156 'International Tables Vol C 4.2.6.8 and 6.1.1.4'
H 0.0000 0.0000 0.4930 10.5109 0.3229 26.1257 0.1402 3.1424 0.0408 57.7998 0.0030 'International Tables Vol C 4.2.6.8 and 6.1.1.4'
I -0.4742 1.8119 20.1472 4.3470 18.9949 0.3814 7.5138 27.7660 2.2735 66.8776 4.0712 'International Tables Vol C 4.2.6.8 and 6.1.1.4'
O 0.0106 0.0060 3.0485 13.2771 2.2868 5.7011 1.5463 0.3239 0.8670 32.9089 0.2508 'International Tables Vol C 4.2.6.8 and 6.1.1.4'
Pb -3.3944 10.1111 31.0617 0.6902 13.0637 2.3576 18.4420 8.6180 5.9696 47.2579 13.4118 'International Tables Vol C 4.2.6.8 and 6.1.1.4'
S 0.1246 0.1234 6.9053 1.4679 5.2034 22.2151 1.4379 0.2536 1.5863 56.1720 0.8669 'International Tables Vol C 4.2.6.8 and 6.1.1.4'
Y -2.7962 3.5667 17.7760 1.4029 10.2946 12.8006 5.7263 0.1256 3.2659 104.3540 1.9121 'International Tables Vol C 4.2.6.8 and 6.1.1.4'

loop_
_geom_angle_atom_site_label_1
_geom_angle_site_symmetry_1
_geom_angle_atom_site_label_2
_geom_angle_site_symmetry_2
_geom_angle_atom_site_label_3
_geom_angle_site_symmetry_3
_geom_angle
_geom_angle_publ_flag
I18 1_554 Pb1 . I17 1_554 89.85(2) yes
I18 1_554 Pb1 . I16 1_554 84.84(2) yes
I17 1_554 Pb1 . I16 1_554 82.436(19) yes
I18 1_554 Pb1 . I2 . 89.44(2) yes
I17 1_554 Pb1 . I2 . 178.86(2) yes
I16 1_554 Pb1 . I2 . 98.39(2) yes
I18 1_554 Pb1 . I3 . 175.84(2) yes
I17 1_554 Pb1 . I3 . 89.87(2) yes
I16 1_554 Pb1 . I3 . 99.23(2) yes
I2 . Pb1 . I3 . 90.78(2) yes
I18 1_554 Pb1 . I1 . 87.09(2) yes
I17 1_554 Pb1 . I1 . 90.42(2) yes
I16 1_554 Pb1 . I1 . 169.22(2) yes
I2 . Pb1 . I1 . 88.65(2) yes
I3 . Pb1 . I1 . 88.77(2) yes
Pb1 . I2 . Pb2 . 78.372(19) yes
I2 . Pb2 . I5 . 166.43(2) yes
I2 . Pb2 . I6 . 88.94(2) yes
I5 . Pb2 . I6 . 92.25(2) yes
I2 . Pb2 . I4 . 100.49(2) yes
I5 . Pb2 . I4 . 92.60(2) yes
I6 . Pb2 . I4 . 100.27(2) yes
I2 . Pb2 . I1 . 81.88(2) yes
I5 . Pb2 . I1 . 92.43(2) yes
I6 . Pb2 . I1 . 159.02(2) yes
I4 . Pb2 . I1 . 99.93(2) yes
I2 . Pb2 . I3 . 84.981(19) yes
I5 . Pb2 . I3 . 81.814(19) yes
I6 . Pb2 . I3 . 81.83(2) yes
I4 . Pb2 . I3 . 174.13(2) yes
I1 . Pb2 . I3 . 78.617(18) yes
Pb2 . I5 . Pb3 . 77.159(18) yes
I5 . Pb3 . I6 . 89.44(2) yes
I5 . Pb3 . I7 . 94.22(3) yes
I6 . Pb3 . I7 . 173.50(3) yes
I5 . Pb3 . I8 . 176.18(2) yes
I6 . Pb3 . I8 . 87.72(2) yes
I7 . Pb3 . I8 . 88.85(3) yes
I5 . Pb3 . I3 . 87.37(2) yes
I6 . Pb3 . I3 . 85.05(2) yes
I7 . Pb3 . I3 . 89.75(2) yes
I8 . Pb3 . I3 . 94.94(2) yes
I5 . Pb3 . I12 . 88.50(2) yes
I6 . Pb3 . I12 . 95.36(2) yes
I7 . Pb3 . I12 . 90.11(2) yes
I8 . Pb3 . I12 . 89.21(2) yes
I3 . Pb3 . I12 . 175.84(2) yes
Pb2 . I6 . Pb3 . 77.07(2) yes
Pb1 . I3 . Pb3 . 145.19(3) yes
Pb1 . I3 . Pb2 . 73.318(17) yes
Pb3 . I3 . Pb2 . 71.939(17) yes
Pb5 . I12 . Pb4 . 71.632(17) yes
Pb5 . I12 . Pb3 . 142.23(3) yes
Pb4 . I12 . Pb3 . 70.598(17) yes
I12 . Pb5 . I10 . 89.47(2) yes
I12 . Pb5 . I11 . 87.93(2) yes
I10 . Pb5 . I11 . 89.02(2) yes
I12 . Pb5 . I13 . 93.66(2) yes
I10 . Pb5 . I13 . 88.55(2) yes
I11 . Pb5 . I13 . 177.08(2) yes
I12 . Pb5 . I15 . 176.52(2) yes
I10 . Pb5 . I15 . 87.18(2) yes
I11 . Pb5 . I15 . 91.08(2) yes
I13 . Pb5 . I15 . 87.19(2) yes
I12 . Pb5 . I14 . 98.16(2) yes
I10 . Pb5 . I14 . 170.91(2) yes
I11 . Pb5 . I14 . 96.16(2) yes
I13 . Pb5 . I14 . 86.042(19) yes
I15 . Pb5 . I14 . 85.26(2) yes
Pb5 . I10 . Pb4 . 78.596(19) yes
I10 . Pb4 . I11 . 86.73(2) yes
I10 . Pb4 . I7 . 164.01(3) yes
I11 . Pb4 . I7 . 91.26(2) yes
I10 . Pb4 . I8 . 91.22(2) yes
I11 . Pb4 . I8 . 163.96(2) yes
I7 . Pb4 . I8 . 86.34(2) yes
I10 . Pb4 . I9 . 90.56(2) yes
I11 . Pb4 . I9 . 94.96(2) yes
I7 . Pb4 . I9 . 105.42(3) yes
I8 . Pb4 . I9 . 100.97(2) yes
I10 . Pb4 . I12 . 80.671(19) yes
I11 . Pb4 . I12 . 81.724(19) yes
I7 . Pb4 . I12 . 83.34(2) yes
I8 . Pb4 . I12 . 82.243(19) yes
I9 . Pb4 . I12 . 170.76(2) yes
Pb4 . I11 . Pb5 . 77.871(19) yes
Pb3 . I7 . Pb4 . 77.28(2) yes
Pb3 . I8 . Pb4 . 77.277(19) yes
Pb5 . I13 . Pb6 . 74.904(18) yes
I13 . Pb6 . I15 . 88.47(2) yes
I13 . Pb6 . I17 . 177.82(2) yes
I15 . Pb6 . I17 . 91.59(2) yes
I13 . Pb6 . I14 . 88.68(2) yes
I15 . Pb6 . I14 . 86.64(2) yes
I17 . Pb6 . I14 . 93.50(2) yes
I13 . Pb6 . I16 . 90.28(2) yes
I15 . Pb6 . I16 . 91.85(2) yes
I17 . Pb6 . I16 . 87.54(2) yes
I14 . Pb6 . I16 . 178.19(2) yes
I13 . Pb6 . I18 . 90.64(2) yes
I15 . Pb6 . I18 . 179.03(2) yes
I17 . Pb6 . I18 . 89.29(2) yes
I14 . Pb6 . I18 . 93.72(2) yes
I16 . Pb6 . I18 . 87.78(2) yes
Pb6 . I15 . Pb5 . 75.514(18) yes
Pb6 . I17 . Pb1 1_556 74.962(18) yes
Pb1 1_556 I18 . Pb6 . 75.807(18) yes
Pb6 . I14 . Pb5 . 73.488(17) yes
Pb6 . I16 . Pb1 1_556 73.324(17) yes
Pb1 . I1 . Pb2 . 77.856(19) yes
O5 . Y1 . O7 . 96.4(3) yes
O5 . Y1 . O6 . 72.6(3) yes
O7 . Y1 . O6 . 81.6(3) yes
O5 . Y1 . O4 . 73.0(3) yes
O7 . Y1 . O4 . 81.5(3) yes
O6 . Y1 . O4 . 139.5(2) yes
O5 . Y1 . O3 . 84.0(3) yes
O7 . Y1 . O3 . 171.2(3) yes
O6 . Y1 . O3 . 90.1(3) yes
O4 . Y1 . O3 . 106.9(3) yes
O5 . Y1 . O2 . 138.1(3) yes
O7 . Y1 . O2 . 102.7(3) yes
O6 . Y1 . O2 . 146.5(3) yes
O4 . Y1 . O2 . 73.4(3) yes
O3 . Y1 . O2 . 82.5(3) yes
O5 . Y1 . O1 . 144.5(3) yes
O7 . Y1 . O1 . 86.6(3) yes
O6 . Y1 . O1 . 72.8(2) yes
O4 . Y1 . O1 . 142.0(3) yes
O3 . Y1 . O1 . 88.0(3) yes
O2 . Y1 . O1 . 74.3(3) yes
Y1 . O5 . S5 . 126.7(4) yes
O5 . S5 . C9 . 105.4(5) yes
O5 . S5 . C10 . 105.1(5) yes
C9 . S5 . C10 . 98.4(6) yes
S5 . C9 . H91 . 109.1 no
S5 . C9 . H92 . 110.1 no
H91 . C9 . H92 . 109.7 no
S5 . C9 . H93 . 108.8 no
H91 . C9 . H93 . 109.5 no
H92 . C9 . H93 . 109.6 no
S5 . C10 . H101 . 109.8 no
S5 . C10 . H102 . 108.9 no
H101 . C10 . H102 . 109.5 no
S5 . C10 . H103 . 109.7 no
H101 . C10 . H103 . 109.7 no
H102 . C10 . H103 . 109.3 no
Y1 . O7 . S7 . 129.5(4) yes
O7 . S7 . C14 . 103.1(5) yes
O7 . S7 . C13 . 103.6(5) yes
C14 . S7 . C13 . 99.7(6) yes
S7 . C14 . H141 . 109.7 no
S7 . C14 . H142 . 109.5 no
H141 . C14 . H142 . 109.3 no
S7 . C14 . H143 . 109.2 no
H141 . C14 . H143 . 109.7 no
H142 . C14 . H143 . 109.3 no
S7 . C13 . H131 . 109.6 no
S7 . C13 . H132 . 109.7 no
H131 . C13 . H132 . 109.4 no
S7 . C13 . H133 . 109.7 no
H131 . C13 . H133 . 109.0 no
H132 . C13 . H133 . 109.4 no
Y1 . O6 . S6 . 127.9(4) yes
O6 . S6 . C11 . 104.6(6) yes
O6 . S6 . C12 . 106.2(5) yes
C11 . S6 . C12 . 99.0(7) yes
S6 . C11 . H111 . 109.5 no
S6 . C11 . H112 . 109.1 no
H111 . C11 . H112 . 109.7 no
S6 . C11 . H113 . 109.6 no
H111 . C11 . H113 . 109.3 no
H112 . C11 . H113 . 109.6 no
S6 . C12 . H121 . 109.5 no
S6 . C12 . H122 . 109.4 no
H121 . C12 . H122 . 109.5 no
S6 . C12 . H123 . 109.2 no
H121 . C12 . H123 . 109.5 no
H122 . C12 . H123 . 109.9 no
Y1 . O4 . S4 . 130.8(4) yes
O4 . S4 . C8 . 105.1(5) yes
O4 . S4 . C7 . 104.5(5) yes
C8 . S4 . C7 . 99.3(6) yes
S4 . C8 . H81 . 110.0 no
S4 . C8 . H82 . 110.1 no
H81 . C8 . H82 . 109.1 no
S4 . C8 . H83 . 109.3 no
H81 . C8 . H83 . 109.0 no
H82 . C8 . H83 . 109.3 no
S4 . C7 . H71 . 109.7 no
S4 . C7 . H72 . 109.2 no
H71 . C7 . H72 . 109.5 no
S4 . C7 . H73 . 109.6 no
H71 . C7 . H73 . 109.3 no
H72 . C7 . H73 . 109.5 no
Y1 . O3 . S3 . 143.7(4) yes
O3 . S3 . C5 . 103.8(5) yes
O3 . S3 . C6 . 103.9(5) yes
C5 . S3 . C6 . 97.7(7) yes
S3 . C5 . H51 . 108.8 no
S3 . C5 . H52 . 109.6 no
H51 . C5 . H52 . 109.2 no
S3 . C5 . H53 . 110.0 no
H51 . C5 . H53 . 109.5 no
H52 . C5 . H53 . 109.7 no
S3 . C6 . H61 . 109.3 no
S3 . C6 . H62 . 108.9 no
H61 . C6 . H62 . 109.8 no
S3 . C6 . H63 . 109.4 no
H61 . C6 . H63 . 109.7 no
H62 . C6 . H63 . 109.8 no
Y1 . O2 . S2 . 131.8(4) yes
O2 . S2 . C3 . 105.0(6) yes
O2 . S2 . C4 . 106.2(7) yes
C3 . S2 . C4 . 96.9(8) yes
S2 . C3 . H31 . 109.4 no
S2 . C3 . H32 . 109.7 no
H31 . C3 . H32 . 109.4 no
S2 . C3 . H33 . 109.3 no
H31 . C3 . H33 . 109.7 no
H32 . C3 . H33 . 109.4 no
S2 . C4 . H41 . 109.5 no
S2 . C4 . H42 . 109.2 no
H41 . C4 . H42 . 109.5 no
S2 . C4 . H43 . 109.7 no
H41 . C4 . H43 . 109.6 no
H42 . C4 . H43 . 109.4 no
Y1 . O1 . S1 . 135.3(4) yes
O1 . S1 . C2 . 105.4(5) yes
O1 . S1 . C1 . 103.6(6) yes
C2 . S1 . C1 . 95.9(6) yes
S1 . C2 . H21 . 109.6 no
S1 . C2 . H22 . 109.8 no
H21 . C2 . H22 . 109.2 no
S1 . C2 . H23 . 109.4 no
H21 . C2 . H23 . 109.2 no
H22 . C2 . H23 . 109.5 no
S1 . C1 . H11 . 109.3 no
S1 . C1 . H12 . 109.3 no
H11 . C1 . H12 . 109.3 no
S1 . C1 . H13 . 109.9 no
H11 . C1 . H13 . 109.4 no
H12 . C1 . H13 . 109.6 no
O13 . Y2 . O11 . 81.5(3) yes
O13 . Y2 . O12 . 89.2(3) yes
O11 . Y2 . O12 . 73.2(3) yes
O13 . Y2 . O9 . 172.8(3) yes
O11 . Y2 . O9 . 105.0(3) yes
O12 . Y2 . O9 . 89.6(3) yes
O13 . Y2 . O8 . 86.6(3) yes
O11 . Y2 . O8 . 138.5(3) yes
O12 . Y2 . O8 . 146.5(3) yes
O9 . Y2 . O8 . 90.5(3) yes
O13 . Y2 . O14 . 83.9(3) yes
O11 . Y2 . O14 . 143.2(3) yes
O12 . Y2 . O14 . 73.1(3) yes
O9 . Y2 . O14 . 89.0(3) yes
O8 . Y2 . O14 . 73.4(3) yes
O13 . Y2 . O10 . 106.1(3) yes
O11 . Y2 . O10 . 70.6(3) yes
O12 . Y2 . O10 . 137.7(3) yes
O9 . Y2 . O10 . 79.4(3) yes
O8 . Y2 . O10 . 74.9(3) yes
O14 . Y2 . O10 . 146.1(3) yes
Y2 . O13 . S13 . 130.3(4) yes
O13 . S13 . C26 . 104.9(5) yes
O13 . S13 . C25 . 103.1(5) yes
C26 . S13 . C25 . 100.1(6) yes
S13 . C26 . H261 . 109.2 no
S13 . C26 . H262 . 108.9 no
H261 . C26 . H262 . 109.6 no
S13 . C26 . H263 . 109.7 no
H261 . C26 . H263 . 109.5 no
H262 . C26 . H263 . 109.9 no
S13 . C25 . H251 . 109.2 no
S13 . C25 . H252 . 109.4 no
H251 . C25 . H252 . 109.4 no
S13 . C25 . H253 . 109.6 no
H251 . C25 . H253 . 109.7 no
H252 . C25 . H253 . 109.6 no
Y2 . O11 . S11 . 129.2(4) yes
O11 . S11 . C21 . 103.3(6) yes
O11 . S11 . C22 . 104.9(5) yes
C21 . S11 . C22 . 99.0(7) yes
S11 . C21 . H211 . 109.2 no
S11 . C21 . H212 . 110.5 no
H211 . C21 . H212 . 109.6 no
S11 . C21 . H213 . 109.4 no
H211 . C21 . H213 . 108.8 no
H212 . C21 . H213 . 109.3 no
S11 . C22 . H221 . 109.1 no
S11 . C22 . H222 . 109.8 no
H221 . C22 . H222 . 109.6 no
S11 . C22 . H223 . 109.3 no
H221 . C22 . H223 . 109.3 no
H222 . C22 . H223 . 109.6 no
Y2 . O12 . S12 . 143.8(4) yes
O12 . S12 . C24 . 103.2(5) yes
O12 . S12 . C23 . 105.0(5) yes
C24 . S12 . C23 . 97.4(6) yes
S12 . C24 . H241 . 110.0 no
S12 . C24 . H242 . 110.1 no
H241 . C24 . H242 . 108.8 no
S12 . C24 . H243 . 109.9 no
H241 . C24 . H243 . 109.0 no
H242 . C24 . H243 . 108.9 no
S12 . C23 . H231 . 110.3 no
S12 . C23 . H232 . 110.4 no
H231 . C23 . H232 . 109.0 no
S12 . C23 . H233 . 110.1 no
H231 . C23 . H233 . 108.2 no
H232 . C23 . H233 . 108.8 no
Y2 . O9 . S9 . 144.2(5) yes
O9 . S9 . C18 . 104.4(5) yes
O9 . S9 . C17 . 103.4(6) yes
C18 . S9 . C17 . 98.8(7) yes
S9 . C18 . H181 . 109.7 no
S9 . C18 . H182 . 109.8 no
H181 . C18 . H182 . 109.2 no
S9 . C18 . H183 . 109.9 no
H181 . C18 . H183 . 109.0 no
H182 . C18 . H183 . 109.3 no
S9 . C17 . H171 . 109.4 no
S9 . C17 . H172 . 109.7 no
H171 . C17 . H172 . 109.5 no
S9 . C17 . H173 . 109.2 no
H171 . C17 . H173 . 109.5 no
H172 . C17 . H173 . 109.5 no
Y2 . O8 . S8 . 143.5(4) yes
O8 . S8 . C15 . 104.3(5) yes
O8 . S8 . C16 . 106.2(5) yes
C15 . S8 . C16 . 96.6(7) yes
S8 . C15 . H151 . 109.2 no
S8 . C15 . H152 . 108.9 no
H151 . C15 . H152 . 109.8 no
S8 . C15 . H153 . 109.0 no
H151 . C15 . H153 . 109.8 no
H152 . C15 . H153 . 110.1 no
S8 . C16 . H161 . 109.4 no
S8 . C16 . H162 . 109.3 no
H161 . C16 . H162 . 109.4 no
S8 . C16 . H163 . 109.3 no
H161 . C16 . H163 . 109.8 no
H162 . C16 . H163 . 109.7 no
Y2 . O14 . S14 . 129.2(4) yes
O14 . S14 . C28 . 105.2(6) yes
O14 . S14 . C27 . 104.2(7) yes
C28 . S14 . C27 . 98.1(9) yes
S14 . C28 . H281 . 109.5 no
S14 . C28 . H282 . 109.4 no
H281 . C28 . H282 . 109.5 no
S14 . C28 . H283 . 109.4 no
H281 . C28 . H283 . 109.4 no
H282 . C28 . H283 . 109.5 no
S14 . C27 . H271 . 109.3 no
S14 . C27 . H272 . 109.5 no
H271 . C27 . H272 . 109.6 no
S14 . C27 . H273 . 109.2 no
H271 . C27 . H273 . 109.6 no
H272 . C27 . H273 . 109.6 no
Y2 . O10 . S10 . 120.2(4) yes
O10 . S10 . C20 . 105.7(6) yes
O10 . S10 . C19 . 104.9(7) yes
C20 . S10 . C19 . 98.7(10) yes
S10 . C20 . H201 . 109.5 no
S10 . C20 . H202 . 109.4 no
H201 . C20 . H202 . 109.7 no
S10 . C20 . H203 . 109.2 no
H201 . C20 . H203 . 109.4 no
H202 . C20 . H203 . 109.6 no
S10 . C19 . H191 . 109.5 no
S10 . C19 . H192 . 108.9 no
H191 . C19 . H192 . 109.8 no
S10 . C19 . H193 . 109.2 no
H191 . C19 . H193 . 109.7 no
H192 . C19 . H193 . 109.7 no

loop_
_geom_bond_atom_site_label_1
_geom_bond_site_symmetry_1
_geom_bond_atom_site_label_2
_geom_bond_site_symmetry_2
_geom_bond_distance
_geom_bond_publ_flag
Pb1 . I18 1_554 3.1528(8) yes
Pb1 . I17 1_554 3.2552(8) yes
Pb1 . I16 1_554 3.4142(8) yes
Pb1 . I2 . 3.2058(8) yes
Pb1 . I3 . 3.2657(8) yes
Pb1 . I1 . 3.0564(8) yes
I2 . Pb2 . 3.2536(8) yes
Pb2 . I5 . 3.1979(8) yes
Pb2 . I6 . 3.1251(9) yes
Pb2 . I4 . 3.0355(8) yes
Pb2 . I1 . 3.4233(9) yes
Pb2 . I3 . 3.5590(8) yes
I5 . Pb3 . 3.2006(8) yes
Pb3 . I6 . 3.2768(9) yes
Pb3 . I7 . 3.1710(10) yes
Pb3 . I8 . 3.1607(8) yes
Pb3 . I3 . 3.2180(8) yes
Pb3 . I12 . 3.2818(8) yes
I12 . Pb5 . 3.2313(8) yes
I12 . Pb4 . 3.6229(8) yes
Pb5 . I10 . 3.1006(8) yes
Pb5 . I11 . 3.2090(9) yes
Pb5 . I13 . 3.2639(9) yes
Pb5 . I15 . 3.2051(8) yes
Pb5 . I14 . 3.3210(8) yes
I10 . Pb4 . 3.2495(9) yes
Pb4 . I11 . 3.1932(8) yes
Pb4 . I7 . 3.2340(10) yes
Pb4 . I8 . 3.2438(8) yes
Pb4 . I9 . 3.0055(8) yes
I13 . Pb6 . 3.1896(8) yes
Pb6 . I15 . 3.2047(8) yes
Pb6 . I17 . 3.1999(8) yes
Pb6 . I14 . 3.2386(8) yes
Pb6 . I16 . 3.1553(8) yes
Pb6 . I18 . 3.2403(8) yes
Y1 . O5 . 2.307(7) yes
Y1 . O7 . 2.264(7) yes
Y1 . O6 . 2.358(7) yes
Y1 . O4 . 2.301(7) yes
Y1 . O3 . 2.250(7) yes
Y1 . O2 . 2.324(7) yes
Y1 . O1 . 2.287(7) yes
O5 . S5 . 1.532(8) yes
S5 . C9 . 1.763(12) yes
S5 . C10 . 1.790(11) yes
C9 . H91 . 0.958 no
C9 . H92 . 0.958 no
C9 . H93 . 0.954 no
C10 . H101 . 0.958 no
C10 . H102 . 0.958 no
C10 . H103 . 0.961 no
O7 . S7 . 1.540(7) yes
S7 . C14 . 1.805(11) yes
S7 . C13 . 1.782(12) yes
C14 . H141 . 0.959 no
C14 . H142 . 0.961 no
C14 . H143 . 0.960 no
C13 . H131 . 0.959 no
C13 . H132 . 0.959 no
C13 . H133 . 0.957 no
O6 . S6 . 1.528(8) yes
S6 . C11 . 1.755(14) yes
S6 . C12 . 1.772(12) yes
C11 . H111 . 0.959 no
C11 . H112 . 0.957 no
C11 . H113 . 0.960 no
C12 . H121 . 0.959 no
C12 . H122 . 0.955 no
C12 . H123 . 0.957 no
O4 . S4 . 1.525(7) yes
S4 . C8 . 1.749(12) yes
S4 . C7 . 1.762(12) yes
C8 . H81 . 0.955 no
C8 . H82 . 0.960 no
C8 . H83 . 0.958 no
C7 . H71 . 0.956 no
C7 . H72 . 0.954 no
C7 . H73 . 0.959 no
O3 . S3 . 1.521(7) yes
S3 . C5 . 1.779(12) yes
S3 . C6 . 1.779(12) yes
C5 . H51 . 0.959 no
C5 . H52 . 0.958 no
C5 . H53 . 0.961 no
C6 . H61 . 0.958 no
C6 . H62 . 0.961 no
C6 . H63 . 0.959 no
O2 . S2 . 1.517(7) yes
S2 . C3 . 1.768(15) yes
S2 . C4 . 1.752(17) yes
C3 . H31 . 0.959 no
C3 . H32 . 0.957 no
C3 . H33 . 0.959 no
C4 . H41 . 0.960 no
C4 . H42 . 0.959 no
C4 . H43 . 0.959 no
O1 . S1 . 1.528(7) yes
S1 . C2 . 1.774(12) yes
S1 . C1 . 1.766(15) yes
C2 . H21 . 0.957 no
C2 . H22 . 0.957 no
C2 . H23 . 0.959 no
C1 . H11 . 0.957 no
C1 . H12 . 0.957 no
C1 . H13 . 0.958 no
Y2 . O13 . 2.266(7) yes
Y2 . O11 . 2.328(7) yes
Y2 . O12 . 2.271(7) yes
Y2 . O9 . 2.244(7) yes
Y2 . O8 . 2.266(7) yes
Y2 . O14 . 2.350(7) yes
Y2 . O10 . 2.363(7) yes
O13 . S13 . 1.531(7) yes
S13 . C26 . 1.773(11) yes
S13 . C25 . 1.794(12) yes
C26 . H261 . 0.959 no
C26 . H262 . 0.956 no
C26 . H263 . 0.958 no
C25 . H251 . 0.958 no
C25 . H252 . 0.958 no
C25 . H253 . 0.961 no
O11 . S11 . 1.535(8) yes
S11 . C21 . 1.788(13) yes
S11 . C22 . 1.771(13) yes
C21 . H211 . 0.959 no
C21 . H212 . 0.959 no
C21 . H213 . 0.960 no
C22 . H221 . 0.958 no
C22 . H222 . 0.956 no
C22 . H223 . 0.960 no
O12 . S12 . 1.518(7) yes
S12 . C24 . 1.786(11) yes
S12 . C23 . 1.765(13) yes
C24 . H241 . 1.002 no
C24 . H242 . 1.003 no
C24 . H243 . 1.001 no
C23 . H231 . 1.006 no
C23 . H232 . 1.001 no
C23 . H233 . 1.005 no
O9 . S9 . 1.532(7) yes
S9 . C18 . 1.776(11) yes
S9 . C17 . 1.792(13) yes
C18 . H181 . 0.957 no
C18 . H182 . 0.957 no
C18 . H183 . 0.961 no
C17 . H171 . 0.961 no
C17 . H172 . 0.961 no
C17 . H173 . 0.960 no
O8 . S8 . 1.527(7) yes
S8 . C15 . 1.779(12) yes
S8 . C16 . 1.758(13) yes
C15 . H151 . 0.961 no
C15 . H152 . 0.961 no
C15 . H153 . 0.958 no
C16 . H161 . 0.957 no
C16 . H162 . 0.957 no
C16 . H163 . 0.960 no
O14 . S14 . 1.532(8) yes
S14 . C28 . 1.775(14) yes
S14 . C27 . 1.761(16) yes
C28 . H281 . 0.960 no
C28 . H282 . 0.960 no
C28 . H283 . 0.958 no
C27 . H271 . 0.958 no
C27 . H272 . 0.958 no
C27 . H273 . 0.957 no
O10 . S10 . 1.542(8) yes
S10 . C20 . 1.775(14) yes
S10 . C19 . 1.761(16) yes
C20 . H201 . 0.961 no
C20 . H202 . 0.959 no
C20 . H203 . 0.962 no
C19 . H191 . 0.961 no
C19 . H192 . 0.960 no
C19 . H193 . 0.964 no
